data_7112689
loop_
_publ_author_name
'Baik, Chul'
'Wang, Suning'

_publ_section_title
;
 Inhibiting olefin cis, trans-photoisomerization and enhancing
 electron-accepting ability of a diboryl compound by metal chelation.
;
_journal_issue 33
_journal_name_full 'Chemical communications (Cambridge, England)'
_journal_page_first 9432
_journal_page_last 9434
_journal_paper_doi 10.1039/c1cc13054d
_journal_volume 47
_journal_year 2011
_chemical_formula_sum 'C36 H34 B N2'
_chemical_formula_weight 505.46
_chemical_name_systematic
;

?

;
_space_group_IT_number 15
_symmetry_cell_setting monoclinic
_symmetry_space_group_name_Hall '-C 2yc'
_symmetry_space_group_name_H-M 'C 1 2/c 1'
_atom_sites_solution_hydrogens geom
_atom_sites_solution_primary direct
_atom_sites_solution_secondary difmap
_audit_creation_method SHELXL-97
_cell_angle_alpha 90.00
_cell_angle_beta 104.121(5)
_cell_angle_gamma 90.00
_cell_formula_units_Z 8
_cell_length_a 22.857(6)
_cell_length_b 10.653(3)
_cell_length_c 28.098(7)
_cell_measurement_reflns_used 597
_cell_measurement_temperature 180(2)
_cell_measurement_theta_max 17.60
_cell_measurement_theta_min 2.64
_cell_volume 6635(3)
_computing_cell_refinement 'Bruker SAINT'
_computing_data_collection 'Bruker APEX2'
_computing_data_reduction 'Bruker SAINT'
_computing_molecular_graphics 'Bruker SHELXTL'
_computing_publication_material 'Bruker SHELXTL'
_computing_structure_refinement 'SHELXL-97 (Sheldrick, 1997)'
_computing_structure_solution 'SHELXS-97 (Sheldrick, 1990)'
_diffrn_ambient_temperature 180(2)
_diffrn_measured_fraction_theta_full 0.987
_diffrn_measured_fraction_theta_max 0.987
_diffrn_measurement_device_type 'Bruker APEX-II CCD'
_diffrn_measurement_method '\f and \w scans'
_diffrn_radiation_monochromator graphite
_diffrn_radiation_source 'fine-focus sealed tube'
_diffrn_radiation_type MoK\a
_diffrn_radiation_wavelength 0.71073
_diffrn_reflns_av_R_equivalents 0.1122
_diffrn_reflns_av_sigmaI/netI 0.2155
_diffrn_reflns_limit_h_max 18
_diffrn_reflns_limit_h_min -29
_diffrn_reflns_limit_k_max 13
_diffrn_reflns_limit_k_min -11
_diffrn_reflns_limit_l_max 35
_diffrn_reflns_limit_l_min -35
_diffrn_reflns_number 16111
_diffrn_reflns_theta_full 27.17
_diffrn_reflns_theta_max 27.17
_diffrn_reflns_theta_min 2.07
_diffrn_standards_number 0
_exptl_absorpt_coefficient_mu 0.058
_exptl_absorpt_correction_T_max 0.9971
_exptl_absorpt_correction_T_min 0.9885
_exptl_absorpt_correction_type multi-scan
_exptl_crystal_colour colourless
_exptl_crystal_density_diffrn 1.012
_exptl_crystal_density_method 'not measured'
_exptl_crystal_description thin
_exptl_crystal_F_000 2152
_exptl_crystal_size_max 0.20
_exptl_crystal_size_mid 0.20
_exptl_crystal_size_min 0.05
_platon_squeeze_details
;Disordered toluene solvent molecules (two per unit cell) are removed.

;
_refine_diff_density_max 0.261
_refine_diff_density_min -0.279
_refine_diff_density_rms 0.063
_refine_ls_extinction_method none
_refine_ls_goodness_of_fit_ref 0.797
_refine_ls_hydrogen_treatment constr
_refine_ls_matrix_type full
_refine_ls_number_parameters 358
_refine_ls_number_reflns 7291
_refine_ls_number_restraints 0
_refine_ls_restrained_S_all 0.797
_refine_ls_R_factor_all 0.2270
_refine_ls_R_factor_gt 0.0785
_refine_ls_shift/su_max 0.000
_refine_ls_shift/su_mean 0.000
_refine_ls_structure_factor_coef Fsqd
_refine_ls_weighting_details 'calc w=1/[\s^2^(Fo^2^)+(0.0870P)^2^+0.0000P] where P=(Fo^2^+2Fc^2^)/3'
_refine_ls_weighting_scheme calc
_refine_ls_wR_factor_gt 0.1686
_refine_ls_wR_factor_ref 0.2173
_reflns_number_gt 2256
_reflns_number_total 7291
_reflns_threshold_expression >2sigma(I)
_cod_duplicate_entry 7106774
_cod_data_source_file c1cc13054d.txt
_cod_data_source_block baik12
_cod_depositor_comments
;
The following automatic conversions were performed:

'_symmetry_cell_setting' value 'Monoclinic' changed to 'monoclinic'
according to
/usr/data/users/saulius/automatic-downloads/retrospective/RSC/lib/dictionaries/cif_core.dic
dictionary named 'cif_core.dic' version 2.4.2 from 2011-04-26.

Automatic conversion script
Id: cif_fix_values 2281 2013-09-26 08:29:07Z andrius 
;
_cod_original_sg_symbol_H-M C2/c
_cod_database_code 7112689

loop_
_symmetry_equiv_pos_as_xyz
'x, y, z'
'-x, y, -z+1/2'
'x+1/2, y+1/2, z'
'-x+1/2, y+1/2, -z+1/2'
'-x, -y, -z'
'x, -y, z-1/2'
'-x+1/2, -y+1/2, -z'
'x+1/2, -y+1/2, z-1/2'

loop_
_atom_site_label
_atom_site_type_symbol
_atom_site_fract_x
_atom_site_fract_y
_atom_site_fract_z
_atom_site_U_iso_or_equiv
_atom_site_adp_type
_atom_site_occupancy
_atom_site_symmetry_multiplicity
_atom_site_calc_flag
_atom_site_refinement_flags
B1 B 1.24672(19) -0.1067(4) 0.87171(15) 0.0342(11) Uani 1 1 d .
N1 N 1.21413(13) -0.1568(3) 0.81633(10) 0.0317(7) Uani 1 1 d .
N2 N 1.03357(14) 0.1480(3) 0.52301(11) 0.0417(9) Uani 1 1 d .
C1 C 1.25541(16) -0.2445(3) 0.89727(13) 0.0376(9) Uani 1 1 d .
C2 C 1.28325(17) -0.2863(4) 0.94424(13) 0.0455(11) Uani 1 1 d .
H2A H 1.2991 -0.2266 0.9692 0.055 Uiso 1 1 calc R
C3 C 1.28836(18) -0.4124(4) 0.95535(15) 0.0528(12) Uani 1 1 d .
H3A H 1.3068 -0.4379 0.9880 0.063 Uiso 1 1 calc R
C4 C 1.26731(19) -0.5019(4) 0.92016(15) 0.0529(12) Uani 1 1 d .
H4A H 1.2710 -0.5884 0.9286 0.064 Uiso 1 1 calc R
C5 C 1.24101(18) -0.4664(4) 0.87305(15) 0.0504(11) Uani 1 1 d .
H5A H 1.2267 -0.5274 0.8483 0.060 Uiso 1 1 calc R
C6 C 1.23564(17) -0.3378(3) 0.86223(14) 0.0385(10) Uani 1 1 d .
C7 C 1.20861(16) -0.2826(3) 0.81462(13) 0.0368(9) Uani 1 1 d .
C8 C 1.17885(17) -0.3405(3) 0.77072(14) 0.0447(10) Uani 1 1 d .
H8A H 1.1750 -0.4293 0.7693 0.054 Uiso 1 1 calc R
C9 C 1.15520(17) -0.2699(4) 0.72975(13) 0.0435(10) Uani 1 1 d .
H9A H 1.1358 -0.3100 0.6999 0.052 Uiso 1 1 calc R
C10 C 1.15953(16) -0.1386(3) 0.73180(13) 0.0353(9) Uani 1 1 d .
C11 C 1.18917(15) -0.0883(3) 0.77653(13) 0.0351(9) Uani 1 1 d .
H11A H 1.1920 0.0005 0.7792 0.042 Uiso 1 1 calc R
C12 C 1.13585(16) -0.0566(3) 0.69062(13) 0.0384(10) Uani 1 1 d .
H12A H 1.1419 0.0310 0.6962 0.046 Uiso 1 1 calc R
C13 C 1.10654(16) -0.0917(4) 0.64580(14) 0.0441(11) Uani 1 1 d .
H13A H 1.1004 -0.1792 0.6401 0.053 Uiso 1 1 calc R
C14 C 1.08276(16) -0.0071(3) 0.60414(13) 0.0395(10) Uani 1 1 d .
C15 C 1.04541(16) -0.0542(3) 0.56093(13) 0.0389(10) Uani 1 1 d .
H15A H 1.0369 -0.1416 0.5580 0.047 Uiso 1 1 calc R
C16 C 1.02087(15) 0.0244(3) 0.52261(12) 0.0348(9) Uani 1 1 d .
C17 C 1.09453(18) 0.1219(4) 0.60511(14) 0.0477(11) Uani 1 1 d .
H17A H 1.1191 0.1601 0.6336 0.057 Uiso 1 1 calc R
C18 C 1.06989(18) 0.1928(4) 0.56393(14) 0.0499(11) Uani 1 1 d .
H18A H 1.0795 0.2797 0.5649 0.060 Uiso 1 1 calc R
C19 C 1.31565(17) -0.0531(3) 0.87885(14) 0.0370(9) Uani 1 1 d .
C20 C 1.34252(17) 0.0107(3) 0.92319(15) 0.0428(10) Uani 1 1 d .
C21 C 1.40145(18) 0.0579(4) 0.93221(17) 0.0519(12) Uani 1 1 d .
H21A H 1.4176 0.1016 0.9620 0.062 Uiso 1 1 calc R
C22 C 1.43605(18) 0.0430(4) 0.89959(19) 0.0528(12) Uani 1 1 d .
C23 C 1.41280(18) -0.0242(3) 0.85661(16) 0.0486(11) Uani 1 1 d .
H23A H 1.4371 -0.0377 0.8340 0.058 Uiso 1 1 calc R
C24 C 1.35379(17) -0.0722(3) 0.84636(14) 0.0370(9) Uani 1 1 d .
C25 C 1.33472(18) -0.1464(3) 0.79912(14) 0.0472(11) Uani 1 1 d .
H25A H 1.3697 -0.1591 0.7852 0.071 Uiso 1 1 calc R
H25B H 1.3034 -0.1000 0.7756 0.071 Uiso 1 1 calc R
H25C H 1.3187 -0.2280 0.8059 0.071 Uiso 1 1 calc R
C26 C 1.31012(19) 0.0351(4) 0.96301(14) 0.0580(12) Uani 1 1 d .
H26A H 1.3383 0.0242 0.9952 0.087 Uiso 1 1 calc R
H26B H 1.2766 -0.0241 0.9597 0.087 Uiso 1 1 calc R
H26C H 1.2945 0.1211 0.9600 0.087 Uiso 1 1 calc R
C27 C 1.5007(2) 0.0945(4) 0.9096(2) 0.0929(19) Uani 1 1 d .
H27A H 1.5136 0.1218 0.9439 0.139 Uiso 1 1 calc R
H27B H 1.5018 0.1660 0.8879 0.139 Uiso 1 1 calc R
H27C H 1.5278 0.0286 0.9035 0.139 Uiso 1 1 calc R
C28 C 1.19805(16) -0.0037(3) 0.88298(12) 0.0355(9) Uani 1 1 d .
C29 C 1.20160(16) 0.1248(3) 0.87102(14) 0.0382(10) Uani 1 1 d .
C30 C 1.16179(18) 0.2122(4) 0.88370(15) 0.0496(11) Uani 1 1 d .
H30A H 1.1656 0.2981 0.8759 0.060 Uiso 1 1 calc R
C31 C 1.11776(19) 0.1792(4) 0.90675(16) 0.0530(12) Uani 1 1 d .
C32 C 1.11151(17) 0.0523(4) 0.91546(14) 0.0469(11) Uani 1 1 d .
H32A H 1.0804 0.0262 0.9303 0.056 Uiso 1 1 calc R
C33 C 1.14935(17) -0.0385(4) 0.90316(13) 0.0393(10) Uani 1 1 d .
C34 C 1.24608(17) 0.1789(3) 0.84405(14) 0.0441(10) Uani 1 1 d .
H34A H 1.2256 0.2416 0.8202 0.066 Uiso 1 1 calc R
H34B H 1.2616 0.1113 0.8268 0.066 Uiso 1 1 calc R
H34C H 1.2797 0.2185 0.8677 0.066 Uiso 1 1 calc R
C35 C 1.13490(19) -0.1741(3) 0.91309(16) 0.0564(12) Uani 1 1 d .
H35A H 1.0980 -0.1768 0.9249 0.085 Uiso 1 1 calc R
H35B H 1.1684 -0.2099 0.9380 0.085 Uiso 1 1 calc R
H35C H 1.1291 -0.2229 0.8827 0.085 Uiso 1 1 calc R
C36 C 1.0770(2) 0.2775(4) 0.9207(2) 0.0861(17) Uani 1 1 d .
H36A H 1.0947 0.3609 0.9194 0.129 Uiso 1 1 calc R
H36B H 1.0729 0.2612 0.9540 0.129 Uiso 1 1 calc R
H36C H 1.0372 0.2740 0.8976 0.129 Uiso 1 1 calc R

loop_
_atom_site_aniso_label
_atom_site_aniso_U_11
_atom_site_aniso_U_22
_atom_site_aniso_U_33
_atom_site_aniso_U_23
_atom_site_aniso_U_13
_atom_site_aniso_U_12
B1 0.044(3) 0.025(2) 0.031(2) -0.0056(18) 0.004(2) -0.005(2)
N1 0.0373(18) 0.0223(17) 0.0348(18) -0.0013(14) 0.0076(15) 0.0006(14)
N2 0.045(2) 0.0345(19) 0.039(2) -0.0032(15) -0.0025(16) -0.0069(16)
C1 0.042(2) 0.032(2) 0.038(2) -0.0032(18) 0.0085(19) -0.0069(19)
C2 0.059(3) 0.038(2) 0.037(2) 0.0008(19) 0.007(2) -0.004(2)
C3 0.063(3) 0.042(3) 0.047(3) 0.010(2) 0.000(2) 0.002(2)
C4 0.069(3) 0.032(2) 0.055(3) 0.007(2) 0.011(2) -0.001(2)
C5 0.063(3) 0.034(3) 0.049(3) -0.002(2) 0.004(2) -0.004(2)
C6 0.044(2) 0.026(2) 0.045(2) 0.0060(18) 0.009(2) 0.0016(19)
C7 0.046(2) 0.028(2) 0.034(2) -0.0047(17) 0.0038(19) 0.0005(19)
C8 0.054(3) 0.029(2) 0.048(3) -0.0069(19) 0.005(2) -0.003(2)
C9 0.051(3) 0.047(3) 0.030(2) -0.0060(19) 0.004(2) -0.005(2)
C10 0.042(2) 0.026(2) 0.036(2) -0.0030(17) 0.0067(19) -0.0012(18)
C11 0.040(2) 0.029(2) 0.033(2) -0.0021(18) 0.0032(19) 0.0017(19)
C12 0.041(2) 0.034(2) 0.036(2) 0.0013(18) 0.0021(19) -0.0008(19)
C13 0.045(2) 0.039(2) 0.041(2) 0.0033(19) -0.003(2) -0.006(2)
C14 0.043(2) 0.035(2) 0.034(2) -0.0054(18) -0.0027(19) -0.003(2)
C15 0.046(2) 0.033(2) 0.035(2) -0.0042(18) 0.0028(19) -0.0057(19)
C16 0.039(2) 0.035(2) 0.027(2) -0.0040(17) 0.0016(17) -0.0067(19)
C17 0.055(3) 0.040(3) 0.037(2) -0.0053(19) -0.011(2) -0.009(2)
C18 0.049(3) 0.041(3) 0.049(3) -0.007(2) -0.008(2) -0.010(2)
C19 0.043(2) 0.024(2) 0.041(2) 0.0039(17) 0.004(2) 0.0050(18)
C20 0.044(2) 0.031(2) 0.052(3) -0.0017(19) 0.008(2) -0.003(2)
C21 0.043(3) 0.035(2) 0.071(3) -0.010(2) 0.003(2) -0.001(2)
C22 0.032(2) 0.031(2) 0.088(4) 0.001(2) 0.001(2) 0.002(2)
C23 0.037(2) 0.032(2) 0.076(3) 0.006(2) 0.011(2) 0.006(2)
C24 0.041(2) 0.027(2) 0.039(2) 0.0097(17) 0.004(2) 0.0027(19)
C25 0.051(3) 0.044(2) 0.049(3) 0.009(2) 0.016(2) 0.007(2)
C26 0.060(3) 0.065(3) 0.041(3) -0.016(2) -0.004(2) -0.005(2)
C27 0.052(3) 0.054(3) 0.172(6) -0.025(3) 0.026(3) -0.012(3)
C28 0.037(2) 0.034(2) 0.031(2) -0.0059(17) -0.0005(18) -0.0053(19)
C29 0.035(2) 0.031(2) 0.044(2) -0.0065(18) 0.0008(19) -0.0045(19)
C30 0.055(3) 0.034(2) 0.060(3) -0.005(2) 0.014(2) 0.004(2)
C31 0.046(3) 0.052(3) 0.062(3) -0.015(2) 0.016(2) -0.003(2)
C32 0.035(2) 0.059(3) 0.050(3) -0.008(2) 0.016(2) -0.010(2)
C33 0.038(2) 0.044(3) 0.034(2) -0.0017(18) 0.0055(19) -0.011(2)
C34 0.053(3) 0.028(2) 0.054(3) 0.0040(19) 0.020(2) -0.003(2)
C35 0.061(3) 0.047(3) 0.066(3) 0.001(2) 0.026(2) -0.011(2)
C36 0.074(3) 0.075(4) 0.118(5) -0.031(3) 0.041(3) 0.015(3)

loop_
_atom_type_symbol
_atom_type_description
_atom_type_scat_dispersion_real
_atom_type_scat_dispersion_imag
_atom_type_scat_source
C C 0.0033 0.0016 'International Tables Vol C Tables 4.2.6.8 and 6.1.1.4'
H H 0.0000 0.0000 'International Tables Vol C Tables 4.2.6.8 and 6.1.1.4'
N N 0.0061 0.0033 'International Tables Vol C Tables 4.2.6.8 and 6.1.1.4'
B B 0.0013 0.0007 'International Tables Vol C Tables 4.2.6.8 and 6.1.1.4'

loop_
_geom_angle_atom_site_label_1
_geom_angle_atom_site_label_2
_geom_angle_atom_site_label_3
_geom_angle
_geom_angle_site_symmetry_3
C1 B1 C19 104.5(3) .
C1 B1 N1 95.9(3) .
C19 B1 N1 115.4(3) .
C1 B1 C28 122.2(3) .
C19 B1 C28 114.7(3) .
N1 B1 C28 103.1(3) .
C11 N1 C7 119.7(3) .
C11 N1 B1 128.0(3) .
C7 N1 B1 112.0(3) .
C18 N2 C16 116.4(3) .
C2 C1 C6 115.9(3) .
C2 C1 B1 133.4(3) .
C6 C1 B1 110.4(3) .
C3 C2 C1 121.4(4) .
C3 C2 H2A 119.3 .
C1 C2 H2A 119.3 .
C4 C3 C2 121.2(4) .
C4 C3 H3A 119.4 .
C2 C3 H3A 119.4 .
C5 C4 C3 120.0(4) .
C5 C4 H4A 120.0 .
C3 C4 H4A 120.0 .
C4 C5 C6 118.3(4) .
C4 C5 H5A 120.8 .
C6 C5 H5A 120.8 .
C1 C6 C5 123.2(3) .
C1 C6 C7 110.7(3) .
C5 C6 C7 126.1(4) .
N1 C7 C8 119.5(3) .
N1 C7 C6 110.8(3) .
C8 C7 C6 129.7(3) .
C9 C8 C7 120.4(3) .
C9 C8 H8A 119.8 .
C7 C8 H8A 119.8 .
C8 C9 C10 120.2(3) .
C8 C9 H9A 119.9 .
C10 C9 H9A 119.9 .
C11 C10 C9 116.0(3) .
C11 C10 C12 119.9(3) .
C9 C10 C12 124.1(3) .
N1 C11 C10 124.2(3) .
N1 C11 H11A 117.9 .
C10 C11 H11A 117.9 .
C13 C12 C10 126.3(4) .
C13 C12 H12A 116.8 .
C10 C12 H12A 116.8 .
C12 C13 C14 125.7(4) .
C12 C13 H13A 117.1 .
C14 C13 H13A 117.1 .
C15 C14 C17 116.4(3) .
C15 C14 C13 120.0(3) .
C17 C14 C13 123.7(3) .
C16 C15 C14 120.6(3) .
C16 C15 H15A 119.7 .
C14 C15 H15A 119.7 .
N2 C16 C15 123.0(3) .
N2 C16 C16 116.2(4) 5_756
C15 C16 C16 120.8(4) 5_756
C18 C17 C14 118.9(3) .
C18 C17 H17A 120.5 .
C14 C17 H17A 120.5 .
N2 C18 C17 124.6(4) .
N2 C18 H18A 117.7 .
C17 C18 H18A 117.7 .
C20 C19 C24 115.5(3) .
C20 C19 B1 118.1(4) .
C24 C19 B1 126.3(3) .
C21 C20 C19 121.4(4) .
C21 C20 C26 115.3(4) .
C19 C20 C26 123.2(4) .
C22 C21 C20 121.9(4) .
C22 C21 H21A 119.1 .
C20 C21 H21A 119.1 .
C21 C22 C23 118.9(4) .
C21 C22 C27 121.8(4) .
C23 C22 C27 119.3(5) .
C22 C23 C24 120.6(4) .
C22 C23 H23A 119.7 .
C24 C23 H23A 119.7 .
C23 C24 C19 121.6(4) .
C23 C24 C25 115.2(4) .
C19 C24 C25 123.2(3) .
C24 C25 H25A 109.5 .
C24 C25 H25B 109.5 .
H25A C25 H25B 109.5 .
C24 C25 H25C 109.5 .
H25A C25 H25C 109.5 .
H25B C25 H25C 109.5 .
C20 C26 H26A 109.5 .
C20 C26 H26B 109.5 .
H26A C26 H26B 109.5 .
C20 C26 H26C 109.5 .
H26A C26 H26C 109.5 .
H26B C26 H26C 109.5 .
C22 C27 H27A 109.5 .
C22 C27 H27B 109.5 .
H27A C27 H27B 109.5 .
C22 C27 H27C 109.5 .
H27A C27 H27C 109.5 .
H27B C27 H27C 109.5 .
C29 C28 C33 116.4(3) .
C29 C28 B1 121.2(3) .
C33 C28 B1 122.4(3) .
C30 C29 C28 120.1(4) .
C30 C29 C34 115.3(3) .
C28 C29 C34 124.6(3) .
C31 C30 C29 123.0(4) .
C31 C30 H30A 118.5 .
C29 C30 H30A 118.5 .
C30 C31 C32 116.9(4) .
C30 C31 C36 120.9(4) .
C32 C31 C36 122.2(4) .
C31 C32 C33 122.3(4) .
C31 C32 H32A 118.8 .
C33 C32 H32A 118.8 .
C32 C33 C28 120.8(3) .
C32 C33 C35 115.9(4) .
C28 C33 C35 123.3(4) .
C29 C34 H34A 109.5 .
C29 C34 H34B 109.5 .
H34A C34 H34B 109.5 .
C29 C34 H34C 109.5 .
H34A C34 H34C 109.5 .
H34B C34 H34C 109.5 .
C33 C35 H35A 109.5 .
C33 C35 H35B 109.5 .
H35A C35 H35B 109.5 .
C33 C35 H35C 109.5 .
H35A C35 H35C 109.5 .
H35B C35 H35C 109.5 .
C31 C36 H36A 109.5 .
C31 C36 H36B 109.5 .
H36A C36 H36B 109.5 .
C31 C36 H36C 109.5 .
H36A C36 H36C 109.5 .
H36B C36 H36C 109.5 .

loop_
_geom_bond_atom_site_label_1
_geom_bond_atom_site_label_2
_geom_bond_distance
_geom_bond_site_symmetry_2
B1 C1 1.625(5) .
B1 C19 1.641(6) .
B1 N1 1.642(5) .
B1 C28 1.648(5) .
N1 C11 1.341(4) .
N1 C7 1.346(4) .
N2 C18 1.332(4) .
N2 C16 1.348(4) .
C1 C2 1.391(5) .
C1 C6 1.395(5) .
C2 C3 1.378(5) .
C2 H2A 0.9500 .
C3 C4 1.373(5) .
C3 H3A 0.9500 .
C4 C5 1.367(5) .
C4 H4A 0.9500 .
C5 C6 1.402(5) .
C5 H5A 0.9500 .
C6 C7 1.454(5) .
C7 C8 1.398(5) .
C8 C9 1.371(5) .
C8 H8A 0.9500 .
C9 C10 1.402(5) .
C9 H9A 0.9500 .
C10 C11 1.382(5) .
C10 C12 1.446(5) .
C11 H11A 0.9500 .
C12 C13 1.328(5) .
C12 H12A 0.9500 .
C13 C14 1.473(5) .
C13 H13A 0.9500 .
C14 C15 1.396(4) .
C14 C17 1.399(5) .
C15 C16 1.371(5) .
C15 H15A 0.9500 .
C16 C16 1.484(6) 5_756
C17 C18 1.381(5) .
C17 H17A 0.9500 .
C18 H18A 0.9500 .
C19 C20 1.421(5) .
C19 C24 1.422(5) .
C20 C21 1.402(5) .
C20 C26 1.507(5) .
C21 C22 1.358(6) .
C21 H21A 0.9500 .
C22 C23 1.393(6) .
C22 C27 1.536(6) .
C23 C24 1.405(5) .
C23 H23A 0.9500 .
C24 C25 1.515(5) .
C25 H25A 0.9800 .
C25 H25B 0.9800 .
C25 H25C 0.9800 .
C26 H26A 0.9800 .
C26 H26B 0.9800 .
C26 H26C 0.9800 .
C27 H27A 0.9800 .
C27 H27B 0.9800 .
C27 H27C 0.9800 .
C28 C29 1.416(5) .
C28 C33 1.417(5) .
C29 C30 1.407(5) .
C29 C34 1.522(5) .
C30 C31 1.369(5) .
C30 H30A 0.9500 .
C31 C32 1.388(5) .
C31 C36 1.515(5) .
C32 C33 1.396(5) .
C32 H32A 0.9500 .
C33 C35 1.522(5) .
C34 H34A 0.9800 .
C34 H34B 0.9800 .
C34 H34C 0.9800 .
C35 H35A 0.9800 .
C35 H35B 0.9800 .
C35 H35C 0.9800 .
C36 H36A 0.9800 .
C36 H36B 0.9800 .
C36 H36C 0.9800 .

loop_
_platon_squeeze_void_nr
_platon_squeeze_void_average_x
_platon_squeeze_void_average_y
_platon_squeeze_void_average_z
_platon_squeeze_void_volume
_platon_squeeze_void_count_electrons
1 0.500 0.009 0.250 309.8 24.4
2 1.000 -0.034 0.250 309.8 24.4
3 0.500 -0.043 0.750 309.8 24.5
4 1.000 -0.007 0.750 309.8 24.5
